data_2232327
loop_
_publ_author_name
'Nasir, Shah Bakhtiar'
'Fairuz, Zainal Abidin'
'Abdullah, Zanariah'
'Ng, Seik Weng'
'Tiekink, Edward R. T.'

_publ_section_title
;
 2-(Naphthalen-2-yloxy)-5-nitropyridine
;
_journal_coeditor_code HG5118
_journal_issue 11
_journal_name_full 'Acta Crystallographica Section E'
_journal_page_first o3079
_journal_paper_doi 10.1107/S1600536811044060
_journal_volume 67
_journal_year 2011
_chemical_formula_iupac 'C15 H10 N2 O3'
_chemical_formula_moiety 'C15 H10 N2 O3'
_chemical_formula_sum 'C15 H10 N2 O3'
_chemical_formula_weight 266.25
_chemical_name_common 2-(napthalen-2-yloxy)-5-nitropyridine
_chemical_name_systematic
;
2-(Naphthalen-2-yloxy)-5-nitropyridine
;
_space_group_IT_number 14
_symmetry_cell_setting monoclinic
_symmetry_space_group_name_Hall '-P 2ybc'
_symmetry_space_group_name_H-M 'P 1 21/c 1'
_atom_sites_solution_hydrogens geom
_atom_sites_solution_primary direct
_atom_sites_solution_secondary difmap
_cell_angle_alpha 90.00
_cell_angle_beta 94.289(3)
_cell_angle_gamma 90.00
_cell_formula_units_Z 4
_cell_length_a 6.7389(12)
_cell_length_b 8.9182(16)
_cell_length_c 21.072(4)
_cell_measurement_reflns_used 1499
_cell_measurement_temperature 293(2)
_cell_measurement_theta_max 21.265
_cell_measurement_theta_min 2.481
_cell_volume 1262.9(4)
_computing_cell_refinement 'SAINT (Bruker, 2009)'
_computing_data_collection 'APEX2 (Bruker, 2009)'
_computing_data_reduction 'SAINT (Bruker, 2009)'
_computing_molecular_graphics
;
ORTEP-3 (Farrugia, 1997) and DIAMOND (Brandenburg, 2006)
;
_computing_publication_material 'publCIF (Westrip, 2010)'
_computing_structure_refinement 'SHELXL97 (Sheldrick, 2008)'
_computing_structure_solution 'SHELXS97 (Sheldrick, 2008)'
_diffrn_ambient_temperature 293(2)
_diffrn_measured_fraction_theta_full 1.000
_diffrn_measured_fraction_theta_max 1.000
_diffrn_measurement_device_type 'Bruker SMART APEX'
_diffrn_measurement_method '\w scans'
_diffrn_radiation_monochromator graphite
_diffrn_radiation_source 'fine-focus sealed tube'
_diffrn_radiation_type MoK\a
_diffrn_radiation_wavelength 0.71073
_diffrn_reflns_av_R_equivalents 0.0524
_diffrn_reflns_av_sigmaI/netI 0.0625
_diffrn_reflns_limit_h_max 7
_diffrn_reflns_limit_h_min -8
_diffrn_reflns_limit_k_max 10
_diffrn_reflns_limit_k_min -9
_diffrn_reflns_limit_l_max 25
_diffrn_reflns_limit_l_min -23
_diffrn_reflns_number 6512
_diffrn_reflns_theta_full 24.99
_diffrn_reflns_theta_max 24.99
_diffrn_reflns_theta_min 1.94
_diffrn_standards_decay_% 0
_diffrn_standards_interval_count 0
_diffrn_standards_interval_time 0
_diffrn_standards_number 0
_exptl_absorpt_coefficient_mu 0.100
_exptl_absorpt_correction_T_max 0.9852
_exptl_absorpt_correction_T_min 0.9755
_exptl_absorpt_correction_type multi-scan
_exptl_absorpt_process_details '(SADABS; Sheldrick, 1996)'
_exptl_crystal_colour colourless
_exptl_crystal_density_diffrn 1.400
_exptl_crystal_density_method 'not measured'
_exptl_crystal_description block
_exptl_crystal_F_000 552
_exptl_crystal_size_max 0.25
_exptl_crystal_size_mid 0.20
_exptl_crystal_size_min 0.15
_refine_diff_density_max 0.256
_refine_diff_density_min -0.181
_refine_ls_extinction_coef 0.024(5)
_refine_ls_extinction_expression Fc^*^=kFc[1+0.001xFc^2^\l^3^/sin(2\q)]^-1/4^
_refine_ls_extinction_method 'SHELXL97 (Sheldrick, 2008)'
_refine_ls_goodness_of_fit_ref 0.937
_refine_ls_hydrogen_treatment constr
_refine_ls_matrix_type full
_refine_ls_number_parameters 158
_refine_ls_number_reflns 2224
_refine_ls_number_restraints 0
_refine_ls_restrained_S_all 0.937
_refine_ls_R_factor_all 0.1131
_refine_ls_R_factor_gt 0.0544
_refine_ls_shift/su_max 0.001
_refine_ls_shift/su_mean 0.001
_refine_ls_structure_factor_coef Fsqd
_refine_ls_weighting_details 'calc w=1/[\s^2^(Fo^2^)+(0.1000P)^2^+0.0000P] where P=(Fo^2^+2Fc^2^)/3'
_refine_ls_weighting_scheme calc
_refine_ls_wR_factor_gt 0.1575
_refine_ls_wR_factor_ref 0.1925
_reflns_number_gt 1052
_reflns_number_total 2224
_reflns_threshold_expression I>2\s(I)
_cod_data_source_file hg5118.cif
_cod_data_source_block I
_cod_original_sg_symbol_H-M 'P 21/c'
_cod_database_code 2232327
_cod_database_fobs_code 2232327

loop_
_symmetry_equiv_pos_as_xyz
'x, y, z'
'-x, y+1/2, -z+1/2'
'-x, -y, -z'
'x, -y-1/2, z-1/2'

loop_
_atom_site_type_symbol
_atom_site_label
_atom_site_fract_x
_atom_site_fract_y
_atom_site_fract_z
_atom_site_U_iso_or_equiv
_atom_site_adp_type
_atom_site_calc_flag
_atom_site_refinement_flags
_atom_site_occupancy
_atom_site_symmetry_multiplicity
O O1 0.5816(3) 0.6709(3) 0.69203(11) 0.0864(8) Uani d . 1 1
O O2 0.8327(5) 0.2782(3) 0.47200(13) 0.1210(11) Uani d . 1 1
O O3 0.5363(6) 0.1958(4) 0.48260(14) 0.1319(12) Uani d . 1 1
N N1 0.4532(4) 0.4809(3) 0.62772(12) 0.0709(8) Uani d . 1 1
N N2 0.6776(7) 0.2766(4) 0.49811(14) 0.0929(10) Uani d . 1 1
C C1 0.6029(5) 0.5686(4) 0.64546(14) 0.0662(8) Uani d . 1 1
C C2 0.7856(5) 0.5678(4) 0.61964(15) 0.0796(10) Uani d . 1 1
H H2 0.8868 0.6323 0.6347 0.096 Uiso calc R 1 1
C C3 0.8131(5) 0.4702(4) 0.57165(15) 0.0804(10) Uani d . 1 1
H H3 0.9339 0.4653 0.5531 0.097 Uiso calc R 1 1
C C4 0.6578(6) 0.3793(3) 0.55143(13) 0.0663(9) Uani d . 1 1
C C5 0.4845(6) 0.3863(3) 0.58025(15) 0.0747(10) Uani d . 1 1
H H5 0.3819 0.3219 0.5662 0.090 Uiso calc R 1 1
C C6 0.41265(19) 0.58487(18) 0.78172(8) 0.0638(8) Uani d G 1 1
H H6 0.5213 0.5246 0.7941 0.077 Uiso calc R 1 1
C C7 0.4128(2) 0.6695(2) 0.72633(7) 0.0638(8) Uani d G 1 1
C C8 0.2505(3) 0.75959(18) 0.70776(6) 0.0727(9) Uani d G 1 1
H H8 0.2506 0.8162 0.6707 0.087 Uiso calc R 1 1
C C9 0.0879(2) 0.76505(16) 0.74459(7) 0.0740(9) Uani d G 1 1
H H9 -0.0208 0.8253 0.7322 0.089 Uiso calc R 1 1
C C10 0.08767(17) 0.68042(13) 0.79997(6) 0.0565(8) Uani d G 1 1
C C11 0.25006(17) 0.59033(13) 0.81854(6) 0.0521(7) Uani d G 1 1
C C12 0.2499(3) 0.50569(17) 0.87393(7) 0.0714(9) Uani d G 1 1
H H12 0.3585 0.4454 0.8863 0.086 Uiso calc R 1 1
C C13 0.0873(3) 0.5111(2) 0.91075(7) 0.0822(10) Uani d G 1 1
H H13 0.0872 0.4545 0.9478 0.099 Uiso calc R 1 1
C C14 -0.0751(3) 0.6012(2) 0.89219(8) 0.0864(11) Uani d G 1 1
H H14 -0.1839 0.6049 0.9168 0.104 Uiso calc R 1 1
C C15 -0.07492(19) 0.6859(2) 0.83680(9) 0.0745(10) Uani d G 1 1
H H15 -0.1836 0.7461 0.8244 0.089 Uiso calc R 1 1

loop_
_atom_site_aniso_label
_atom_site_aniso_U_11
_atom_site_aniso_U_22
_atom_site_aniso_U_33
_atom_site_aniso_U_12
_atom_site_aniso_U_13
_atom_site_aniso_U_23
O1 0.0829(16) 0.0914(17) 0.0898(16) -0.0342(13) 0.0385(13) -0.0301(14)
O2 0.158(3) 0.121(2) 0.089(2) 0.032(2) 0.0437(19) -0.0121(16)
O3 0.164(3) 0.118(2) 0.110(2) -0.007(2) -0.016(2) -0.0479(19)
N1 0.0775(18) 0.0660(17) 0.0704(17) -0.0159(14) 0.0136(14) -0.0087(14)
N2 0.133(3) 0.083(2) 0.062(2) 0.023(2) 0.000(2) -0.0026(18)
C1 0.074(2) 0.067(2) 0.0588(19) -0.0110(17) 0.0132(16) -0.0046(16)
C2 0.073(2) 0.094(2) 0.074(2) -0.0240(19) 0.0173(18) -0.012(2)
C3 0.085(3) 0.095(3) 0.063(2) 0.000(2) 0.0180(19) 0.003(2)
C4 0.089(3) 0.063(2) 0.0475(18) 0.0060(18) 0.0089(17) 0.0015(15)
C5 0.092(3) 0.065(2) 0.067(2) -0.0149(18) 0.0039(19) -0.0038(17)
C6 0.0594(19) 0.0561(18) 0.075(2) 0.0043(14) 0.0001(16) -0.0062(16)
C7 0.068(2) 0.0581(19) 0.066(2) -0.0146(15) 0.0123(16) -0.0168(16)
C8 0.090(2) 0.061(2) 0.064(2) -0.0162(18) -0.0125(18) 0.0053(16)
C9 0.064(2) 0.069(2) 0.086(2) 0.0077(16) -0.0115(18) 0.0010(18)
C10 0.0562(18) 0.0519(17) 0.0608(18) 0.0013(14) 0.0011(15) -0.0056(14)
C11 0.0529(17) 0.0497(16) 0.0535(17) 0.0008(13) 0.0023(13) -0.0044(14)
C12 0.083(2) 0.065(2) 0.066(2) 0.0065(16) 0.0013(18) 0.0028(16)
C13 0.114(3) 0.073(2) 0.061(2) -0.008(2) 0.016(2) 0.0011(17)
C14 0.077(3) 0.094(3) 0.092(3) -0.009(2) 0.026(2) -0.022(2)
C15 0.062(2) 0.077(2) 0.085(2) 0.0101(16) 0.0050(18) -0.0151(19)

loop_
_atom_type_symbol
_atom_type_description
_atom_type_scat_dispersion_real
_atom_type_scat_dispersion_imag
_atom_type_scat_source
C C 0.0033 0.0016 'International Tables Vol C Tables 4.2.6.8 and 6.1.1.4'
H H 0.0000 0.0000 'International Tables Vol C Tables 4.2.6.8 and 6.1.1.4'
N N 0.0061 0.0033 'International Tables Vol C Tables 4.2.6.8 and 6.1.1.4'
O O 0.0106 0.0060 'International Tables Vol C Tables 4.2.6.8 and 6.1.1.4'

loop_
_geom_angle_atom_site_label_1
_geom_angle_atom_site_label_2
_geom_angle_atom_site_label_3
_geom_angle
C1 O1 C7 120.3(2)
C1 N1 C5 115.4(3)
O2 N2 O3 124.5(4)
O2 N2 C4 118.0(4)
O3 N2 C4 117.5(4)
N1 C1 O1 119.2(3)
N1 C1 C2 125.1(3)
O1 C1 C2 115.7(3)
C3 C2 C1 118.1(3)
C3 C2 H2 120.9
C1 C2 H2 120.9
C2 C3 C4 118.0(3)
C2 C3 H3 121.0
C4 C3 H3 121.0
C5 C4 C3 119.8(3)
C5 C4 N2 120.2(4)
C3 C4 N2 119.9(3)
N1 C5 C4 123.6(3)
N1 C5 H5 118.2
C4 C5 H5 118.2
C7 C6 C11 120.0
C7 C6 H6 120.0
C11 C6 H6 120.0
C6 C7 C8 120.0
C6 C7 O1 119.52(16)
C8 C7 O1 120.35(16)
C7 C8 C9 120.0
C7 C8 H8 120.0
C9 C8 H8 120.0
C10 C9 C8 120.0
C10 C9 H9 120.0
C8 C9 H9 120.0
C9 C10 C11 120.0
C9 C10 C15 120.0
C11 C10 C15 120.0
C12 C11 C10 120.0
C12 C11 C6 120.0
C10 C11 C6 120.0
C13 C12 C11 120.0
C13 C12 H12 120.0
C11 C12 H12 120.0
C12 C13 C14 120.0
C12 C13 H13 120.0
C14 C13 H13 120.0
C15 C14 C13 120.0
C15 C14 H14 120.0
C13 C14 H14 120.0
C14 C15 C10 120.0
C14 C15 H15 120.0
C10 C15 H15 120.0

loop_
_geom_bond_atom_site_label_1
_geom_bond_atom_site_label_2
_geom_bond_distance
O1 C1 1.355(3)
O1 C7 1.393(2)
O2 N2 1.217(4)
O3 N2 1.219(4)
N1 C1 1.309(4)
N1 C5 1.337(4)
N2 C4 1.463(4)
C1 C2 1.383(4)
C2 C3 1.358(4)
C2 H2 0.9300
C3 C4 1.366(4)
C3 H3 0.9300
C4 C5 1.358(4)
C5 H5 0.9300
C6 C7 1.3900
C6 C11 1.3900
C6 H6 0.9300
C7 C8 1.3900
C8 C9 1.3900
C8 H8 0.9300
C9 C10 1.3900
C9 H9 0.9300
C10 C11 1.3900
C10 C15 1.3900
C11 C12 1.3900
C12 C13 1.3900
C12 H12 0.9300
C13 C14 1.3900
C13 H13 0.9300
C14 C15 1.3900
C14 H14 0.9300
C15 H15 0.9300

loop_
_geom_torsion_atom_site_label_1
_geom_torsion_atom_site_label_2
_geom_torsion_atom_site_label_3
_geom_torsion_atom_site_label_4
_geom_torsion
C5 N1 C1 O1 178.1(3)
C5 N1 C1 C2 -1.0(5)
C7 O1 C1 N1 8.4(4)
C7 O1 C1 C2 -172.4(3)
N1 C1 C2 C3 0.8(5)
O1 C1 C2 C3 -178.3(3)
C1 C2 C3 C4 0.5(5)
C2 C3 C4 C5 -1.4(5)
C2 C3 C4 N2 177.5(3)
O2 N2 C4 C5 177.1(3)
O3 N2 C4 C5 -2.4(5)
O2 N2 C4 C3 -1.8(4)
O3 N2 C4 C3 178.7(3)
C1 N1 C5 C4 -0.1(5)
C3 C4 C5 N1 1.3(5)
N2 C4 C5 N1 -177.6(3)
C11 C6 C7 C8 0.0
C11 C6 C7 O1 175.81(15)
C1 O1 C7 C6 90.0(3)
C1 O1 C7 C8 -94.2(3)
C6 C7 C8 C9 0.0
O1 C7 C8 C9 -175.77(15)
C7 C8 C9 C10 0.0
C8 C9 C10 C11 0.0
C8 C9 C10 C15 180.0
C9 C10 C11 C12 180.0
C15 C10 C11 C12 0.0
C9 C10 C11 C6 0.0
C15 C10 C11 C6 180.0
C7 C6 C11 C12 180.0
C7 C6 C11 C10 0.0
C10 C11 C12 C13 0.0
C6 C11 C12 C13 180.0
C11 C12 C13 C14 0.0
C12 C13 C14 C15 0.0
C13 C14 C15 C10 0.0
C9 C10 C15 C14 180.0
C11 C10 C15 C14 0.0
